data_1545217
loop_
_publ_author_name
'Li, Xiaojin'
'Sun, Yan'
'Huang, Xin'
'Zhang, Lei'
'Kong, Lichun'
'Peng, Bo'

_publ_section_title
;
 Synthesis of o-Aryloxy Triarylsulfonium Salts via Aryne Insertion into
 Diaryl Sulfoxides.
;
_journal_issue 4
_journal_name_full 'Organic letters'
_journal_page_first 838
_journal_page_last 841
_journal_paper_doi 10.1021/acs.orglett.6b03840
_journal_volume 19
_journal_year 2017
_chemical_formula_sum 'C19 H13 F3 O4 S2'
_chemical_formula_weight 426.41
_chemical_name_systematic
; 
 ? 
;
_space_group_IT_number 14
_symmetry_cell_setting monoclinic
_symmetry_space_group_name_Hall '-P 2yn'
_symmetry_space_group_name_H-M 'P 1 21/n 1'
_atom_sites_solution_hydrogens geom
_atom_sites_solution_primary direct
_atom_sites_solution_secondary difmap
_audit_creation_method SHELXL-97
_cell_angle_alpha 90.00
_cell_angle_beta 95.804(2)
_cell_angle_gamma 90.00
_cell_formula_units_Z 4
_cell_length_a 9.2490(2)
_cell_length_b 10.7437(3)
_cell_length_c 19.2145(4)
_cell_measurement_reflns_used 30061
_cell_measurement_temperature 296(2)
_cell_measurement_theta_max 26.65
_cell_measurement_theta_min 2.56
_cell_volume 1899.53(8)
_computing_cell_refinement 'Bruker XSCANS'
_computing_data_collection 'Bruker XSCANS'
_computing_data_reduction 'Bruker SHELXTL'
_computing_molecular_graphics 'Bruker SHELXTL'
_computing_publication_material 'Bruker SHELXTL'
_computing_structure_refinement 'SHELXL-97 (Sheldrick, 1997)'
_computing_structure_solution 'SHELXS-97 (Sheldrick, 1990)'
_diffrn_ambient_temperature 296(2)
_diffrn_measured_fraction_theta_full 0.999
_diffrn_measured_fraction_theta_max 0.999
_diffrn_measurement_device_type 'Bruker P4'
_diffrn_measurement_method '\w scans'
_diffrn_radiation_monochromator graphite
_diffrn_radiation_source 'fine-focus sealed tube'
_diffrn_radiation_type MoK\a
_diffrn_radiation_wavelength 0.71073
_diffrn_reflns_av_R_equivalents 0.0728
_diffrn_reflns_av_sigmaI/netI 0.0517
_diffrn_reflns_limit_h_max 11
_diffrn_reflns_limit_h_min -11
_diffrn_reflns_limit_k_max 13
_diffrn_reflns_limit_k_min -13
_diffrn_reflns_limit_l_max 23
_diffrn_reflns_limit_l_min -24
_diffrn_reflns_number 30061
_diffrn_reflns_theta_full 27.43
_diffrn_reflns_theta_max 27.43
_diffrn_reflns_theta_min 2.17
_exptl_absorpt_coefficient_mu 0.332
_exptl_absorpt_correction_T_max 0.967
_exptl_absorpt_correction_T_min 0.923
_exptl_absorpt_correction_type none
_exptl_crystal_colour colorless
_exptl_crystal_density_diffrn 1.491
_exptl_crystal_density_method 'not measured'
_exptl_crystal_description block
_exptl_crystal_F_000 872
_exptl_crystal_size_max 0.3
_exptl_crystal_size_mid 0.2
_exptl_crystal_size_min 0.1
_refine_diff_density_max 0.466
_refine_diff_density_min -0.523
_refine_diff_density_rms 0.086
_refine_ls_extinction_method none
_refine_ls_goodness_of_fit_ref 1.387
_refine_ls_hydrogen_treatment mixed
_refine_ls_matrix_type full
_refine_ls_number_parameters 253
_refine_ls_number_reflns 4322
_refine_ls_number_restraints 0
_refine_ls_restrained_S_all 1.387
_refine_ls_R_factor_all 0.1214
_refine_ls_R_factor_gt 0.0886
_refine_ls_shift/su_max 0.091
_refine_ls_shift/su_mean 0.018
_refine_ls_structure_factor_coef Fsqd
_refine_ls_weighting_details 'calc w=1/[\s^2^(Fo^2^)+(0.1000P)^2^+0.0000P] where P=(Fo^2^+2Fc^2^)/3'
_refine_ls_weighting_scheme calc
_refine_ls_wR_factor_gt 0.2146
_refine_ls_wR_factor_ref 0.2345
_reflns_number_gt 3075
_reflns_number_total 4322
_reflns_threshold_expression >2sigma(I)
_cod_data_source_file ol6b03840_si_003.cif
_cod_data_source_block a
_cod_depositor_comments
;
The following automatic conversions were performed:

'_symmetry_cell_setting' value 'Monoclinic' changed to 'monoclinic'
according to
/usr/data/users/saulius/crontab/automatic-downloads/rss-feeds/ACS/lib/dictionaries/cif_core.dic
dictionary named 'cif_core.dic' version 2.4.2 from 2011-04-26.

Automatic conversion script
Id: cif_fix_values 4268 2015-11-12 08:31:59Z antanas 

 Adding full bibliography for 1545217.cif.
;
_cod_original_sg_symbol_H-M P2(1)/n
_cod_database_code 1545217

loop_
_symmetry_equiv_pos_as_xyz
'x, y, z'
'-x+1/2, y+1/2, -z+1/2'
'-x, -y, -z'
'x-1/2, -y-1/2, z-1/2'

loop_
_atom_site_label
_atom_site_type_symbol
_atom_site_fract_x
_atom_site_fract_y
_atom_site_fract_z
_atom_site_U_iso_or_equiv
_atom_site_adp_type
_atom_site_occupancy
_atom_site_symmetry_multiplicity
_atom_site_calc_flag
_atom_site_refinement_flags
S1 S 0.75141(9) 0.70438(9) 0.01065(5) 0.0387(3) Uani 1 1 d .
S2 S 0.91478(10) 1.42013(10) -0.12654(6) 0.0476(3) Uani 1 1 d .
O1 O 0.6753(3) 0.9780(3) 0.00380(15) 0.0549(8) Uani 1 1 d .
C1 C 0.8359(4) 0.8204(3) -0.03581(18) 0.0360(8) Uani 1 1 d .
C7 C 0.6993(4) 0.7974(4) 0.07972(19) 0.0455(10) Uani 1 1 d .
C13 C 0.5804(4) 0.6840(3) -0.04187(19) 0.0372(8) Uani 1 1 d .
C18 C 0.5778(4) 0.6817(4) -0.1134(2) 0.0502(10) Uani 1 1 d .
H18A H 0.6616 0.6976 -0.1349 0.060 Uiso 1 1 calc R
C2 C 0.7853(4) 0.9415(4) -0.03528(19) 0.0419(9) Uani 1 1 d .
C14 C 0.4566(4) 0.6592(4) -0.0092(2) 0.0503(10) Uani 1 1 d .
H14A H 0.4594 0.6614 0.0393 0.060 Uiso 1 1 calc R
C3 C 0.8458(5) 1.0314(4) -0.0748(2) 0.0548(11) Uani 1 1 d .
H3A H 0.8115 1.1128 -0.0753 0.066 Uiso 1 1 calc R
C5 C 1.0100(5) 0.8804(5) -0.1131(2) 0.0596(12) Uani 1 1 d .
H5A H 1.0866 0.8613 -0.1392 0.072 Uiso 1 1 calc R
C6 C 0.9503(4) 0.7880(4) -0.0742(2) 0.0485(10) Uani 1 1 d .
H6A H 0.9856 0.7070 -0.0738 0.058 Uiso 1 1 calc R
C8 C 0.6629(4) 0.9207(4) 0.0665(2) 0.0478(10) Uani 1 1 d .
C17 C 0.4480(5) 0.6551(5) -0.1530(2) 0.0615(13) Uani 1 1 d .
H17A H 0.4442 0.6544 -0.2016 0.074 Uiso 1 1 calc R
C9 C 0.6097(5) 0.9911(6) 0.1189(3) 0.0732(15) Uani 1 1 d .
H9A H 0.5841 1.0740 0.1110 0.088 Uiso 1 1 calc R
C16 C 0.3248(5) 0.6297(4) -0.1214(3) 0.0611(12) Uani 1 1 d .
H16A H 0.2383 0.6114 -0.1485 0.073 Uiso 1 1 calc R
C15 C 0.3296(4) 0.6314(4) -0.0497(3) 0.0585(12) Uani 1 1 d .
H15A H 0.2462 0.6135 -0.0283 0.070 Uiso 1 1 calc R
C4 C 0.9567(5) 0.9993(5) -0.1132(2) 0.0604(12) Uani 1 1 d .
H4A H 0.9969 1.0598 -0.1400 0.072 Uiso 1 1 calc R
C12 C 0.6349(6) 0.8156(7) 0.1962(3) 0.0890(19) Uani 1 1 d .
H12A H 0.6262 0.7815 0.2400 0.107 Uiso 1 1 calc R
C10 C 0.6881(5) 0.7435(5) 0.1444(2) 0.0637(13) Uani 1 1 d .
H10A H 0.7156 0.6612 0.1530 0.076 Uiso 1 1 calc R
C11 C 0.5954(6) 0.9364(8) 0.1829(3) 0.0865(19) Uani 1 1 d .
H11A H 0.5579 0.9829 0.2177 0.104 Uiso 1 1 calc R
O2 O 0.9550(4) 1.3047(4) -0.0958(2) 0.1097(16) Uani 1 1 d .
O3 O 0.8343(5) 1.4932(4) -0.08138(19) 0.1034(14) Uani 1 1 d .
O4 O 1.0214(4) 1.4880(5) -0.1562(2) 0.1152(16) Uani 1 1 d .
F1 F 0.7334(6) 1.4834(6) -0.2303(2) 0.176(2) Uani 1 1 d .
F2 F 0.8290(6) 1.3173(7) -0.2439(3) 0.215(3) Uani 1 1 d .
C19 C 0.7836(6) 1.3816(7) -0.1979(3) 0.0835(17) Uani 1 1 d .
F3 F 0.6725(5) 1.3279(6) -0.1773(3) 0.194(3) Uani 1 1 d .

loop_
_atom_site_aniso_label
_atom_site_aniso_U_11
_atom_site_aniso_U_22
_atom_site_aniso_U_33
_atom_site_aniso_U_23
_atom_site_aniso_U_13
_atom_site_aniso_U_12
S1 0.0382(5) 0.0395(6) 0.0383(5) -0.0009(4) 0.0039(4) -0.0003(4)
S2 0.0449(5) 0.0459(7) 0.0520(7) 0.0050(5) 0.0042(4) -0.0064(4)
O1 0.0530(16) 0.0508(18) 0.0617(19) -0.0014(15) 0.0107(14) 0.0166(13)
C1 0.0342(17) 0.037(2) 0.037(2) -0.0048(16) 0.0050(14) -0.0034(15)
C7 0.0417(19) 0.062(3) 0.034(2) -0.0099(19) 0.0093(15) -0.0057(18)
C13 0.0406(18) 0.032(2) 0.039(2) 0.0001(16) 0.0068(15) -0.0002(15)
C18 0.0399(19) 0.065(3) 0.047(2) -0.009(2) 0.0068(17) -0.0061(18)
C2 0.0413(19) 0.044(2) 0.039(2) -0.0034(17) 0.0008(16) 0.0014(17)
C14 0.045(2) 0.059(3) 0.049(2) 0.011(2) 0.0096(18) -0.0059(19)
C3 0.067(3) 0.038(2) 0.057(3) 0.002(2) -0.002(2) -0.007(2)
C5 0.052(2) 0.074(3) 0.056(3) -0.013(2) 0.020(2) -0.014(2)
C6 0.044(2) 0.048(3) 0.055(3) -0.016(2) 0.0106(18) -0.0059(18)
C8 0.0385(19) 0.057(3) 0.048(2) -0.017(2) 0.0052(17) 0.0068(18)
C17 0.053(2) 0.085(4) 0.045(3) -0.010(2) -0.0017(19) -0.006(2)
C9 0.056(3) 0.085(4) 0.080(4) -0.035(3) 0.013(2) 0.007(2)
C16 0.048(2) 0.057(3) 0.075(3) -0.001(2) -0.011(2) -0.008(2)
C15 0.038(2) 0.066(3) 0.073(3) 0.013(2) 0.012(2) -0.011(2)
C4 0.065(3) 0.068(3) 0.048(3) 0.003(2) 0.005(2) -0.023(2)
C12 0.087(4) 0.136(6) 0.046(3) -0.007(4) 0.015(3) -0.029(4)
C10 0.066(3) 0.089(4) 0.037(2) -0.004(2) 0.009(2) -0.011(3)
C11 0.069(3) 0.138(6) 0.056(3) -0.039(4) 0.023(3) -0.013(4)
O2 0.105(3) 0.056(2) 0.157(4) 0.023(2) -0.044(3) -0.001(2)
O3 0.116(3) 0.125(4) 0.071(3) -0.026(2) 0.017(2) 0.029(3)
O4 0.095(3) 0.158(4) 0.093(3) 0.024(3) 0.011(2) -0.070(3)
F1 0.186(4) 0.221(6) 0.102(3) 0.017(4) -0.067(3) 0.053(4)
F2 0.173(4) 0.316(8) 0.151(4) -0.181(5) -0.014(4) 0.032(5)
C19 0.059(3) 0.116(5) 0.073(4) -0.015(4) -0.005(3) -0.009(3)
F3 0.094(3) 0.322(8) 0.161(4) -0.007(5) -0.013(3) -0.118(4)

loop_
_atom_type_symbol
_atom_type_description
_atom_type_scat_dispersion_real
_atom_type_scat_dispersion_imag
_atom_type_scat_source
C C 0.0033 0.0016 'International Tables Vol C Tables 4.2.6.8 and 6.1.1.4'
H H 0.0000 0.0000 'International Tables Vol C Tables 4.2.6.8 and 6.1.1.4'
O O 0.0106 0.0060 'International Tables Vol C Tables 4.2.6.8 and 6.1.1.4'
F F 0.0171 0.0103 'International Tables Vol C Tables 4.2.6.8 and 6.1.1.4'
S S 0.1246 0.1234 'International Tables Vol C Tables 4.2.6.8 and 6.1.1.4'

loop_
_geom_angle_atom_site_label_1
_geom_angle_atom_site_label_2
_geom_angle_atom_site_label_3
_geom_angle
C1 S1 C7 98.59(19)
C1 S1 C13 102.21(16)
C7 S1 C13 101.47(17)
O4 S2 O2 117.7(3)
O4 S2 O3 113.2(3)
O2 S2 O3 111.1(3)
O4 S2 C19 105.1(3)
O2 S2 C19 104.4(3)
O3 S2 C19 103.8(3)
C8 O1 C2 118.9(3)
C2 C1 C6 120.9(3)
C2 C1 S1 119.6(3)
C6 C1 S1 119.4(3)
C8 C7 C10 121.7(4)
C8 C7 S1 118.9(3)
C10 C7 S1 119.3(4)
C18 C13 C14 121.2(4)
C18 C13 S1 119.2(3)
C14 C13 S1 119.2(3)
C13 C18 C17 118.7(4)
C13 C18 H18A 120.7
C17 C18 H18A 120.7
C1 C2 O1 122.6(3)
C1 C2 C3 119.8(4)
O1 C2 C3 117.5(4)
C15 C14 C13 118.9(4)
C15 C14 H14A 120.5
C13 C14 H14A 120.5
C4 C3 C2 119.2(4)
C4 C3 H3A 120.4
C2 C3 H3A 120.4
C4 C5 C6 120.3(4)
C4 C5 H5A 119.9
C6 C5 H5A 119.9
C1 C6 C5 118.1(4)
C1 C6 H6A 120.9
C5 C6 H6A 121.0
O1 C8 C7 123.5(3)
O1 C8 C9 117.4(4)
C7 C8 C9 119.1(4)
C16 C17 C18 120.7(4)
C16 C17 H17A 119.6
C18 C17 H17A 119.6
C8 C9 C11 119.1(6)
C8 C9 H9A 120.5
C11 C9 H9A 120.5
C17 C16 C15 119.8(4)
C17 C16 H16A 120.1
C15 C16 H16A 120.1
C14 C15 C16 120.6(4)
C14 C15 H15A 119.7
C16 C15 H15A 119.7
C5 C4 C3 121.6(4)
C5 C4 H4A 119.2
C3 C4 H4A 119.2
C11 C12 C10 120.3(5)
C11 C12 H12A 119.9
C10 C12 H12A 119.9
C7 C10 C12 118.3(5)
C7 C10 H10A 120.9
C12 C10 H10A 120.9
C12 C11 C9 121.5(5)
C12 C11 H11A 119.2
C9 C11 H11A 119.2
F2 C19 F3 108.3(7)
F2 C19 F1 104.9(6)
F3 C19 F1 105.3(6)
F2 C19 S2 115.3(4)
F3 C19 S2 111.9(5)
F1 C19 S2 110.4(5)

loop_
_geom_bond_atom_site_label_1
_geom_bond_atom_site_label_2
_geom_bond_distance
S1 C1 1.761(4)
S1 C7 1.767(4)
S1 C13 1.802(4)
S2 O4 1.394(3)
S2 O2 1.407(4)
S2 O3 1.433(3)
S2 C19 1.786(5)
O1 C8 1.368(5)
O1 C2 1.381(4)
C1 C2 1.383(5)
C1 C6 1.394(5)
C7 C8 1.385(6)
C7 C10 1.384(6)
C13 C18 1.373(5)
C13 C14 1.386(5)
C18 C17 1.385(5)
C18 H18A 0.9300
C2 C3 1.382(5)
C14 C15 1.374(6)
C14 H14A 0.9300
C3 C4 1.366(6)
C3 H3A 0.9300
C5 C4 1.370(7)
C5 C6 1.390(6)
C5 H5A 0.9300
C6 H6A 0.9300
C8 C9 1.388(6)
C17 C16 1.371(6)
C17 H17A 0.9300
C9 C11 1.382(8)
C9 H9A 0.9300
C16 C15 1.375(6)
C16 H16A 0.9300
C15 H15A 0.9300
C4 H4A 0.9300
C12 C11 1.365(9)
C12 C10 1.389(7)
C12 H12A 0.9300
C10 H10A 0.9300
C11 H11A 0.9300
F1 C19 1.319(8)
F2 C19 1.228(7)
C19 F3 1.275(7)

loop_
_geom_torsion_atom_site_label_1
_geom_torsion_atom_site_label_2
_geom_torsion_atom_site_label_3
_geom_torsion_atom_site_label_4
_geom_torsion
C7 S1 C1 C2 -31.9(3)
C13 S1 C1 C2 71.9(3)
C7 S1 C1 C6 149.9(3)
C13 S1 C1 C6 -106.4(3)
C1 S1 C7 C8 32.5(3)
C13 S1 C7 C8 -71.9(3)
C1 S1 C7 C10 -151.1(3)
C13 S1 C7 C10 104.5(3)
C1 S1 C13 C18 41.9(4)
C7 S1 C13 C18 143.5(3)
C1 S1 C13 C14 -144.1(3)
C7 S1 C13 C14 -42.6(4)
C14 C13 C18 C17 0.6(6)
S1 C13 C18 C17 174.4(4)
C6 C1 C2 O1 -177.9(3)
S1 C1 C2 O1 3.9(5)
C6 C1 C2 C3 1.8(5)
S1 C1 C2 C3 -176.4(3)
C8 O1 C2 C1 32.9(5)
C8 O1 C2 C3 -146.8(4)
C18 C13 C14 C15 0.3(6)
S1 C13 C14 C15 -173.5(3)
C1 C2 C3 C4 -0.9(6)
O1 C2 C3 C4 178.8(4)
C2 C1 C6 C5 -1.3(5)
S1 C1 C6 C5 176.9(3)
C4 C5 C6 C1 -0.1(6)
C2 O1 C8 C7 -32.3(5)
C2 O1 C8 C9 148.2(4)
C10 C7 C8 O1 178.6(4)
S1 C7 C8 O1 -5.1(5)
C10 C7 C8 C9 -1.9(6)
S1 C7 C8 C9 174.4(3)
C13 C18 C17 C16 -1.0(7)
O1 C8 C9 C11 179.9(4)
C7 C8 C9 C11 0.4(6)
C18 C17 C16 C15 0.4(7)
C13 C14 C15 C16 -0.9(7)
C17 C16 C15 C14 0.5(7)
C6 C5 C4 C3 1.0(7)
C2 C3 C4 C5 -0.5(6)
C8 C7 C10 C12 1.8(6)
S1 C7 C10 C12 -174.5(4)
C11 C12 C10 C7 -0.2(7)
C10 C12 C11 C9 -1.4(9)
C8 C9 C11 C12 1.3(8)
O4 S2 C19 F2 61.3(7)
O2 S2 C19 F2 -63.2(7)
O3 S2 C19 F2 -179.7(6)
O4 S2 C19 F3 -174.4(6)
O2 S2 C19 F3 61.2(6)
O3 S2 C19 F3 -55.3(6)
O4 S2 C19 F1 -57.4(5)
O2 S2 C19 F1 178.1(5)
O3 S2 C19 F1 61.7(5)
